data_7038345
loop_
_publ_author_name
'Artyushin, Oleg I.'
'Matveeva, Ekaterina V.'
'Vologzhanina, Anna V.'
'Voloshin, Yan Z.'

_publ_section_title
;
 Clathrochelates meet phosphorus. New thio- and phosphorylation reactions
 of an iron(ii) dichloroclathrochelate precursor and preparation of its
 first phosphorus(iii)-containing macrobicyclic derivative.
;
_journal_issue 12
_journal_name_full 'Dalton transactions (Cambridge, England : 2003)'
_journal_page_first 5328
_journal_page_last 5333
_journal_paper_doi 10.1039/c6dt00164e
_journal_volume 45
_journal_year 2016
_chemical_formula_moiety 'C38 H40 B2 F2 Fe N6 O10 P2 S2, 0.75(C6 H14)'
_chemical_formula_sum 'C48.5 H64.5 B2 F2 Fe N6 O10 P2 S2'
_chemical_formula_weight 1133.09
_chemical_name_systematic
;
 ?
;
_space_group_crystal_system trigonal
_space_group_IT_number 148
_space_group_name_Hall '-R 3'
_space_group_name_H-M_alt 'R -3'
_symmetry_space_group_name_Hall '-R 3'
_symmetry_space_group_name_H-M 'R -3 :H'
_atom_sites_solution_hydrogens geom
_audit_creation_date 2015-12-17
_audit_creation_method
;
Olex2 1.2
(compiled 2015.09.30 svn.r3233 for OlexSys, GUI svn.r5103)
;
_audit_update_record
;
2015-12-18 deposited with the CCDC.
2016-02-05 downloaded from the CCDC.
;
_cell_angle_alpha 90
_cell_angle_beta 90
_cell_angle_gamma 120
_cell_formula_units_Z 18
_cell_length_a 38.5967(16)
_cell_length_b 38.5967(16)
_cell_length_c 23.9936(15)
_cell_measurement_reflns_used 1456
_cell_measurement_temperature 120
_cell_measurement_theta_max 66.781
_cell_measurement_theta_min 2.453
_cell_volume 30955(3)
_computing_molecular_graphics 'Olex2 (Dolomanov et al., 2009)'
_computing_publication_material 'Olex2 (Dolomanov et al., 2009)'
_computing_structure_refinement 'XL (Sheldrick, 2008)'
_diffrn_ambient_temperature 120
_diffrn_detector_area_resol_mean 8
_diffrn_measured_fraction_theta_full 0.968
_diffrn_measured_fraction_theta_max 0.968
_diffrn_measurement_device_type apex
_diffrn_measurement_method '\w and \f scans'
_diffrn_radiation_monochromator graphite
_diffrn_radiation_type CuK\a
_diffrn_radiation_wavelength 1.54184
_diffrn_reflns_av_R_equivalents 0.0497
_diffrn_reflns_av_unetI/netI 0.0336
_diffrn_reflns_Laue_measured_fraction_full 0.968
_diffrn_reflns_Laue_measured_fraction_max 0.968
_diffrn_reflns_limit_h_max 46
_diffrn_reflns_limit_h_min -40
_diffrn_reflns_limit_k_max 30
_diffrn_reflns_limit_k_min -44
_diffrn_reflns_limit_l_max 28
_diffrn_reflns_limit_l_min -28
_diffrn_reflns_number 79579
_diffrn_reflns_point_group_measured_fraction_full 0.968
_diffrn_reflns_point_group_measured_fraction_max 0.968
_diffrn_reflns_theta_full 67.500
_diffrn_reflns_theta_max 67.514
_diffrn_reflns_theta_min 2.267
_diffrn_source 'sealed tube'
_exptl_absorpt_coefficient_mu 3.213
_exptl_absorpt_correction_T_max 0.962
_exptl_absorpt_correction_T_min 0.754
_exptl_absorpt_correction_type multi-scan
_exptl_absorpt_process_details 'SADABS (Shelcdrick, 1998)''
_exptl_crystal_colour red
_exptl_crystal_colour_primary red
_exptl_crystal_density_diffrn 1.094
_exptl_crystal_description plate
_exptl_crystal_F_000 10683
_exptl_crystal_recrystallization_method 'Re-crystallisation from solvent: chloroform/heptane'
_exptl_crystal_size_max 0.32
_exptl_crystal_size_mid 0.29
_exptl_crystal_size_min 0.09
_platon_squeeze_details
;
The asymmetric unit contains three independent solvate hexane molecules, two 
with partial occupancies and strongly disordered third one. The latter 
molecule have been treated as a diffuse contribution to the overall scattering 
without specific atom positions by SQUEEZE/PLATON using ABIN instruction. 
Chemical formula, formula 
weight and Dx were calculated taking the solvate molecules into account.
;
_refine_diff_density_max 1.316
_refine_diff_density_min -1.005
_refine_diff_density_rms 0.093
_refine_ls_extinction_method none
_refine_ls_goodness_of_fit_ref 1.098
_refine_ls_hydrogen_treatment constr
_refine_ls_matrix_type full
_refine_ls_number_parameters 605
_refine_ls_number_reflns 12025
_refine_ls_number_restraints 3
_refine_ls_restrained_S_all 1.098
_refine_ls_R_factor_all 0.0714
_refine_ls_R_factor_gt 0.0635
_refine_ls_shift/su_max 0.000
_refine_ls_shift/su_mean 0.000
_refine_ls_structure_factor_coef Fsqd
_refine_ls_weighting_details 'w=1/[\s^2^(Fo^2^)+(0.1042P)^2^+69.7276P] where P=(Fo^2^+2Fc^2^)/3'
_refine_ls_weighting_scheme calc
_refine_ls_wR_factor_gt 0.1746
_refine_ls_wR_factor_ref 0.1820
_reflns_Friedel_coverage 0.000
_reflns_number_gt 9865
_reflns_number_total 12025
_reflns_threshold_expression 'I > 2\s(I)'
_cod_data_source_file c6dt00164e2.cif
_cod_data_source_block od15
_cod_depositor_comments 'Adding full bibliography for 7038343--7038346.cif.'
_cod_original_formula_sum 'C48.50 H64.50 B2 F2 Fe N6 O10 P2 S2'
_cod_database_code 7038345
_shelxl_version_number 2014-3
_shelx_space_group_comment
;
The symmetry employed for this shelxl refinement is uniquely defined
by the following loop, which should always be used as a source of
symmetry information in preference to the above space-group names.
They are only intended as comments.
;
_olex2_refinement_description
;
1. Fixed Uiso
 At 1.2 times of:
  All C(H) groups, All C(H,H) groups
 At 1.5 times of:
  All C(H,H,H) groups
2. Restrained distances
 C35-C36A = C7S-C8S = C11S-C12S
 1.5 with sigma of 0.008
3. Uiso/Uaniso restraints and constraints
Uanis(C35) = Uanis(C36) = Uanis(C36A)
Uanis(C37) = Uanis(C38)
Uanis(C33) = Uanis(C34)
Uanis(C6S) = Uanis(C5S) = Uanis(C4S) = Uanis(C3S) = Uanis(C2S) = Uanis(C1S)
Uanis(C12S) = Uanis(C11S) = Uanis(C10S) = Uanis(C9S) = Uanis(C8S) = Uanis(C7S)
4. Others
 Fixed Sof: C36(0.5) H36A(0.5) H36B(0.5) H36C(0.5) C36A(0.5) H36D(0.5)
 H36E(0.5) H36F(0.5) C1S(0.5) H1SA(0.5) H1SB(0.5) H1SC(0.5) C2S(0.5) H2SA(0.5)
 H2SB(0.5) C3S(0.5) H3SA(0.5) H3SB(0.5) C4S(0.5) H4SA(0.5) H4SB(0.5) C5S(0.5)
 H5SA(0.5) H5SB(0.5) C6S(0.5) H6SA(0.5) H6SB(0.5) H6SC(0.5) C7S(0.25)
 H7SA(0.25) H7SB(0.25) H7SC(0.25) C8S(0.25) H8SA(0.25) H8SB(0.25) C9S(0.25)
 H9SA(0.25) H9SB(0.25) C10S(0.25) H10A(0.25) H10B(0.25) C11S(0.25) H11A(0.25)
 H11B(0.25) C12S(0.25) H12A(0.25) H12B(0.25) H12C(0.25)
5.a Secondary CH2 refined with riding coordinates:
 C31(H31A,H31B), C33(H33A,H33B), C35(H35A,H35B), C37(H37A,H37B), C2S(H2SA,
 H2SB), C3S(H3SA,H3SB), C4S(H4SA,H4SB), C5S(H5SA,H5SB), C8S(H8SA,H8SB),
 C9S(H9SA,H9SB), C10S(H10A,H10B), C11S(H11A,H11B)
5.b Me refined with riding coordinates:
 C36A(H36D,H36E,H36F), C1S(H1SA,H1SB,H1SC), C6S(H6SA,H6SB,H6SC), C7S(H7SA,H7SB,
 H7SC), C12S(H12A,H12B,H12C)
5.c Aromatic/amide H refined with riding coordinates:
 C8(H8), C9(H9), C10(H10), C11(H11), C12(H12), C14(H14), C15(H15), C16(H16),
 C17(H17), C18(H18), C20(H20), C21(H21), C22(H22), C23(H23), C24(H24), C26(H26),
  C27(H27), C28(H28), C29(H29), C30(H30)
5.d Idealised Me refined as rotating group:
 C32(H32A,H32B,H32C), C34(H34A,H34B,H34C), C36(H36A,H36B,H36C), C38(H38A,H38B,
 H38C)
;
_olex2_submission_special_instructions 'No special instructions were received'

loop_
_space_group_symop_operation_xyz
'x, y, z'
'-y, x-y, z'
'-x+y, -x, z'
'x+2/3, y+1/3, z+1/3'
'-y+2/3, x-y+1/3, z+1/3'
'-x+y+2/3, -x+1/3, z+1/3'
'x+1/3, y+2/3, z+2/3'
'-y+1/3, x-y+2/3, z+2/3'
'-x+y+1/3, -x+2/3, z+2/3'
'-x, -y, -z'
'y, -x+y, -z'
'x-y, x, -z'
'-x+2/3, -y+1/3, -z+1/3'
'y+2/3, -x+y+1/3, -z+1/3'
'x-y+2/3, x+1/3, -z+1/3'
'-x+1/3, -y+2/3, -z+2/3'
'y+1/3, -x+y+2/3, -z+2/3'
'x-y+1/3, x+2/3, -z+2/3'

loop_
_atom_site_label
_atom_site_type_symbol
_atom_site_fract_x
_atom_site_fract_y
_atom_site_fract_z
_atom_site_U_iso_or_equiv
_atom_site_adp_type
_atom_site_occupancy
_atom_site_site_symmetry_order
_atom_site_calc_flag
_atom_site_refinement_flags_posn
_atom_site_refinement_flags_occupancy
_atom_site_disorder_assembly
_atom_site_disorder_group
Fe1 Fe 0.37396(2) 0.46231(2) 0.62571(2) 0.02854(14) Uani 1 1 d . . . .
S1 S 0.21201(2) 0.38791(3) 0.70260(4) 0.0448(2) Uani 1 1 d . . . .
S2 S 0.25281(3) 0.33542(3) 0.49362(5) 0.0646(3) Uani 1 1 d . . . .
P1 P 0.24953(2) 0.37277(2) 0.67650(3) 0.0341(2) Uani 1 1 d . . . .
P2 P 0.26450(3) 0.38657(3) 0.52180(4) 0.0424(2) Uani 1 1 d . . . .
F1 F 0.35042(5) 0.45844(5) 0.80288(7) 0.0389(4) Uani 1 1 d . . . .
F2 F 0.39811(6) 0.46652(5) 0.44884(7) 0.0412(4) Uani 1 1 d . . . .
O1 O 0.31902(6) 0.44397(6) 0.71695(8) 0.0335(5) Uani 1 1 d . . . .
O2 O 0.35190(6) 0.42801(6) 0.51601(9) 0.0368(5) Uani 1 1 d . . . .
O3 O 0.38628(6) 0.50162(6) 0.73183(8) 0.0331(5) Uani 1 1 d . . . .
O4 O 0.38711(6) 0.50103(6) 0.51841(8) 0.0330(5) Uani 1 1 d . . . .
O5 O 0.37508(6) 0.43341(6) 0.73656(9) 0.0354(5) Uani 1 1 d . . . .
O6 O 0.42397(6) 0.46533(6) 0.53478(8) 0.0345(5) Uani 1 1 d . . . .
O7 O 0.27017(7) 0.35951(6) 0.72124(9) 0.0382(5) Uani 1 1 d . . . .
O8 O 0.23460(7) 0.33789(6) 0.63248(10) 0.0409(5) Uani 1 1 d . . . .
O9 O 0.28058(8) 0.42184(8) 0.47796(11) 0.0574(7) Uani 1 1 d . . . .
O10 O 0.23073(7) 0.39113(7) 0.55165(11) 0.0480(6) Uani 1 1 d . . . .
N1 N 0.32320(7) 0.43948(7) 0.66127(10) 0.0312(5) Uani 1 1 d . . . .
N2 N 0.33970(7) 0.42705(7) 0.56938(10) 0.0324(6) Uani 1 1 d . . . .
N3 N 0.39098(7) 0.50632(7) 0.67507(10) 0.0291(5) Uani 1 1 d . . . .
N4 N 0.38549(7) 0.50513(7) 0.57517(10) 0.0298(5) Uani 1 1 d . . . .
N5 N 0.38817(7) 0.43694(7) 0.68294(11) 0.0326(6) Uani 1 1 d . . . .
N6 N 0.41624(7) 0.45813(7) 0.59065(10) 0.0324(6) Uani 1 1 d . . . .
C1 C 0.29219(9) 0.41002(9) 0.63636(13) 0.0317(6) Uani 1 1 d . . . .
C2 C 0.30077(9) 0.40727(9) 0.57820(13) 0.0333(7) Uani 1 1 d . . . .
C3 C 0.39915(8) 0.54120(9) 0.65514(12) 0.0287(6) Uani 1 1 d . . . .
C4 C 0.39881(8) 0.54122(8) 0.59469(12) 0.0280(6) Uani 1 1 d . . . .
C5 C 0.41757(9) 0.42992(9) 0.67414(13) 0.0340(7) Uani 1 1 d . . . .
C6 C 0.43234(9) 0.43982(9) 0.61682(13) 0.0339(7) Uani 1 1 d . . . .
C7 C 0.40423(9) 0.57457(8) 0.69105(12) 0.0301(6) Uani 1 1 d . . . .
C8 C 0.37910(9) 0.59029(9) 0.68374(13) 0.0329(7) Uani 1 1 d . . . .
H8 H 0.3603 0.5811 0.6541 0.039 Uiso 1 1 calc R . . .
C9 C 0.38161(10) 0.61954(9) 0.71992(14) 0.0398(7) Uani 1 1 d . . . .
H9 H 0.3641 0.6300 0.7154 0.048 Uiso 1 1 calc R . . .
C10 C 0.40950(10) 0.63354(10) 0.76252(14) 0.0415(8) Uani 1 1 d . . . .
H10 H 0.4110 0.6535 0.7873 0.050 Uiso 1 1 calc R . . .
C11 C 0.43510(11) 0.61859(10) 0.76902(14) 0.0438(8) Uani 1 1 d . . . .
H11 H 0.4546 0.6287 0.7978 0.053 Uiso 1 1 calc R . . .
C12 C 0.43269(10) 0.58893(9) 0.73402(13) 0.0365(7) Uani 1 1 d . . . .
H12 H 0.4501 0.5784 0.7390 0.044 Uiso 1 1 calc R . . .
C13 C 0.41204(9) 0.57788(9) 0.56081(12) 0.0301(6) Uani 1 1 d . . . .
C14 C 0.39088(9) 0.57744(10) 0.51380(13) 0.0339(7) Uani 1 1 d . . . .
H14 H 0.3688 0.5530 0.5014 0.041 Uiso 1 1 calc R . . .
C15 C 0.40188(10) 0.61255(10) 0.48490(14) 0.0392(7) Uani 1 1 d . . . .
H15 H 0.3871 0.6122 0.4531 0.047 Uiso 1 1 calc R . . .
C16 C 0.43474(11) 0.64832(10) 0.50261(14) 0.0421(8) Uani 1 1 d . . . .
H16 H 0.4420 0.6725 0.4833 0.050 Uiso 1 1 calc R . . .
C17 C 0.45673(10) 0.64865(10) 0.54804(13) 0.0372(7) Uani 1 1 d . . . .
H17 H 0.4797 0.6729 0.5592 0.045 Uiso 1 1 calc R . . .
C18 C 0.44560(9) 0.61387(9) 0.57751(13) 0.0319(6) Uani 1 1 d . . . .
H18 H 0.4607 0.6143 0.6091 0.038 Uiso 1 1 calc R . . .
C19 C 0.43466(11) 0.41566(10) 0.71756(15) 0.0430(8) Uani 1 1 d . . . .
C20 C 0.47619(12) 0.43425(13) 0.72437(18) 0.0548(10) Uani 1 1 d . . . .
H20 H 0.4935 0.4555 0.7004 0.066 Uiso 1 1 calc R . . .
C21 C 0.49177(16) 0.42156(18) 0.7661(2) 0.0818(15) Uani 1 1 d . . . .
H21 H 0.5199 0.4347 0.7712 0.098 Uiso 1 1 calc R . . .
C22 C 0.46736(19) 0.39026(19) 0.8003(2) 0.0901(17) Uani 1 1 d . . . .
H22 H 0.4786 0.3816 0.8285 0.108 Uiso 1 1 calc R . . .
C23 C 0.42626(18) 0.37130(17) 0.7934(2) 0.0802(15) Uani 1 1 d . . . .
H23 H 0.4093 0.3497 0.8172 0.096 Uiso 1 1 calc R . . .
C24 C 0.40941(13) 0.38367(12) 0.75168(17) 0.0553(10) Uani 1 1 d . . . .
H24 H 0.3812 0.3705 0.7467 0.066 Uiso 1 1 calc R . . .
C25 C 0.45984(9) 0.42801(9) 0.59172(14) 0.0351(7) Uani 1 1 d . . . .
C26 C 0.49250(9) 0.45470(10) 0.55963(14) 0.0376(7) Uani 1 1 d . . . .
H26 H 0.4975 0.4811 0.5533 0.045 Uiso 1 1 calc R . . .
C27 C 0.51759(10) 0.44243(11) 0.53703(15) 0.0471(9) Uani 1 1 d . . . .
H27 H 0.5399 0.4605 0.5152 0.057 Uiso 1 1 calc R . . .
C28 C 0.51033(11) 0.40385(12) 0.54603(16) 0.0488(9) Uani 1 1 d . . . .
H28 H 0.5280 0.3958 0.5309 0.059 Uiso 1 1 calc R . . .
C29 C 0.47737(12) 0.37683(12) 0.57716(17) 0.0508(9) Uani 1 1 d . . . .
H29 H 0.4719 0.3502 0.5822 0.061 Uiso 1 1 calc R . . .
C30 C 0.45256(10) 0.38909(10) 0.60076(15) 0.0435(8) Uani 1 1 d . . . .
H30 H 0.4306 0.3711 0.6231 0.052 Uiso 1 1 calc R . . .
C31 C 0.26811(10) 0.36385(10) 0.78193(14) 0.0423(8) Uani 1 1 d . . . .
H31A H 0.2406 0.3458 0.7957 0.051 Uiso 1 1 calc R . . .
H31B H 0.2758 0.3917 0.7915 0.051 Uiso 1 1 calc R . . .
C32 C 0.29669(11) 0.35302(12) 0.80738(16) 0.0493(9) Uani 1 1 d . . . .
H32A H 0.2907 0.3266 0.7938 0.074 Uiso 1 1 calc GR . . .
H32B H 0.2940 0.3523 0.8480 0.074 Uiso 1 1 calc GR . . .
H32C H 0.3241 0.3730 0.7970 0.074 Uiso 1 1 calc GR . . .
C33 C 0.20493(14) 0.29690(12) 0.6474(2) 0.0683(9) Uani 1 1 d . . . .
H33A H 0.1944 0.2966 0.6851 0.082 Uiso 1 1 calc R . . .
H33B H 0.1823 0.2866 0.6208 0.082 Uiso 1 1 calc R . . .
C34 C 0.22226(14) 0.27116(12) 0.6464(2) 0.0683(9) Uani 1 1 d . . . .
H34A H 0.2313 0.2703 0.6085 0.102 Uiso 1 1 calc GR . . .
H34B H 0.2021 0.2441 0.6580 0.102 Uiso 1 1 calc GR . . .
H34C H 0.2451 0.2817 0.6720 0.102 Uiso 1 1 calc GR . . .
C35 C 0.29749(18) 0.42079(18) 0.42358(19) 0.0875(13) Uani 1 1 d D . . .
H35A H 0.3212 0.4474 0.4167 0.105 Uiso 1 1 calc R . A 1
H35B H 0.3069 0.4012 0.4257 0.105 Uiso 1 1 calc R . A 1
C36 C 0.2710(3) 0.4107(4) 0.3766(4) 0.0875(13) Uani 0.5 1 d . P B 1
H36A H 0.2478 0.3839 0.3820 0.131 Uiso 0.5 1 calc GR P B 1
H36B H 0.2852 0.4110 0.3426 0.131 Uiso 0.5 1 calc GR P B 1
H36C H 0.2620 0.4302 0.3732 0.131 Uiso 0.5 1 calc GR P B 1
C37 C 0.18800(14) 0.36552(17) 0.5440(2) 0.0786(10) Uani 1 1 d . . . .
H37A H 0.1741 0.3647 0.5791 0.094 Uiso 1 1 calc R . . .
H37B H 0.1821 0.3380 0.5358 0.094 Uiso 1 1 calc R . . .
C38 C 0.17248(14) 0.37947(17) 0.4985(2) 0.0786(10) Uani 1 1 d . . . .
H38A H 0.1835 0.3770 0.4630 0.118 Uiso 1 1 calc GR . . .
H38B H 0.1803 0.4075 0.5048 0.118 Uiso 1 1 calc GR . . .
H38C H 0.1432 0.3632 0.4975 0.118 Uiso 1 1 calc GR . . .
B1 B 0.35767(11) 0.45932(11) 0.74801(15) 0.0332(7) Uani 1 1 d . . . .
B2 B 0.39067(11) 0.46526(11) 0.50469(15) 0.0348(8) Uani 1 1 d . . . .
C36A C 0.3077(3) 0.4621(3) 0.4024(4) 0.0875(13) Uani 0.5 1 d D P B 2
H36D H 0.3197 0.4664 0.3652 0.131 Uiso 0.5 1 calc R P B 2
H36E H 0.2833 0.4639 0.4003 0.131 Uiso 0.5 1 calc R P B 2
H36F H 0.3268 0.4826 0.4279 0.131 Uiso 0.5 1 calc R P B 2
C1S C 0.3905(3) 0.2080(3) 0.6858(4) 0.0618(9) Uani 0.5 1 d . P C 2
H1SA H 0.4025 0.2038 0.7193 0.093 Uiso 0.5 1 calc R P C 2
H1SB H 0.3645 0.1841 0.6787 0.093 Uiso 0.5 1 calc R P C 2
H1SC H 0.4082 0.2129 0.6538 0.093 Uiso 0.5 1 calc R P C 2
C2S C 0.3849(3) 0.2438(3) 0.6943(4) 0.0618(9) Uani 0.5 1 d . P C 2
H2SA H 0.4113 0.2675 0.7025 0.074 Uiso 0.5 1 calc R P C 2
H2SB H 0.3676 0.2388 0.7273 0.074 Uiso 0.5 1 calc R P C 2
C3S C 0.3664(3) 0.2532(3) 0.6445(4) 0.0618(9) Uani 0.5 1 d . P C 2
H3SA H 0.3849 0.2608 0.6124 0.074 Uiso 0.5 1 calc R P C 2
H3SB H 0.3412 0.2287 0.6341 0.074 Uiso 0.5 1 calc R P C 2
C4S C 0.3575(3) 0.2863(3) 0.6558(4) 0.0618(9) Uani 0.5 1 d . P C 2
H4SA H 0.3828 0.3108 0.6659 0.074 Uiso 0.5 1 calc R P C 2
H4SB H 0.3394 0.2788 0.6883 0.074 Uiso 0.5 1 calc R P C 2
C5S C 0.3385(3) 0.2960(3) 0.6070(4) 0.0618(9) Uani 0.5 1 d . P C 2
H5SA H 0.3125 0.2720 0.5982 0.074 Uiso 0.5 1 calc R P C 2
H5SB H 0.3559 0.3022 0.5739 0.074 Uiso 0.5 1 calc R P C 2
C6S C 0.3315(3) 0.3321(3) 0.6183(4) 0.0618(9) Uani 0.5 1 d . P C 2
H6SA H 0.3193 0.3367 0.5855 0.093 Uiso 0.5 1 calc R P C 2
H6SB H 0.3137 0.3260 0.6505 0.093 Uiso 0.5 1 calc R P C 2
H6SC H 0.3572 0.3562 0.6261 0.093 Uiso 0.5 1 calc R P C 2
C7S C 0.2464(5) 0.4980(6) 0.4197(7) 0.074(2) Uani 0.25 1 d D P D 1
H7SA H 0.2199 0.4896 0.4041 0.110 Uiso 0.25 1 calc R P D 1
H7SB H 0.2461 0.4752 0.4382 0.110 Uiso 0.25 1 calc R P D 1
H7SC H 0.2533 0.5195 0.4469 0.110 Uiso 0.25 1 calc R P D 1
C8S C 0.2770(5) 0.5130(6) 0.3734(7) 0.074(2) Uani 0.25 1 d D P D 1
H8SA H 0.2759 0.5351 0.3545 0.088 Uiso 0.25 1 calc R P D 1
H8SB H 0.2686 0.4911 0.3459 0.088 Uiso 0.25 1 calc R P D 1
C9S C 0.3211(6) 0.5279(6) 0.3883(8) 0.074(2) Uani 0.25 1 d . P D 1
H9SA H 0.3300 0.5519 0.4119 0.088 Uiso 0.25 1 calc R P D 1
H9SB H 0.3212 0.5071 0.4125 0.088 Uiso 0.25 1 calc R P D 1
C10S C 0.3531(6) 0.5383(6) 0.3458(8) 0.074(2) Uani 0.25 1 d . P D 1
H10A H 0.3434 0.5153 0.3199 0.088 Uiso 0.25 1 calc R P D 1
H10B H 0.3553 0.5611 0.3239 0.088 Uiso 0.25 1 calc R P D 1
C11S C 0.3931(5) 0.5488(6) 0.3626(7) 0.074(2) Uani 0.25 1 d D P D 1
H11A H 0.3914 0.5248 0.3804 0.088 Uiso 0.25 1 calc R P D 1
H11B H 0.4016 0.5695 0.3919 0.088 Uiso 0.25 1 calc R P D 1
C12S C 0.4257(5) 0.5634(6) 0.3207(7) 0.074(2) Uani 0.25 1 d D P D 1
H12A H 0.4507 0.5691 0.3389 0.110 Uiso 0.25 1 calc R P D 1
H12B H 0.4188 0.5430 0.2919 0.110 Uiso 0.25 1 calc R P D 1
H12C H 0.4290 0.5880 0.3034 0.110 Uiso 0.25 1 calc R P D 1

loop_
_atom_site_aniso_label
_atom_site_aniso_U_11
_atom_site_aniso_U_22
_atom_site_aniso_U_33
_atom_site_aniso_U_23
_atom_site_aniso_U_13
_atom_site_aniso_U_12
Fe1 0.0243(3) 0.0219(2) 0.0376(3) -0.00126(18) 0.00690(18) 0.0102(2)
S1 0.0297(4) 0.0390(5) 0.0689(6) 0.0082(4) 0.0140(4) 0.0196(4)
S2 0.0635(7) 0.0469(6) 0.0718(6) -0.0233(5) -0.0139(5) 0.0190(5)
P1 0.0255(4) 0.0246(4) 0.0507(5) 0.0047(3) 0.0072(3) 0.0114(3)
P2 0.0356(5) 0.0348(5) 0.0498(5) -0.0024(4) -0.0051(4) 0.0124(4)
F1 0.0397(10) 0.0337(10) 0.0422(9) 0.0049(8) 0.0111(8) 0.0174(8)
F2 0.0447(11) 0.0372(10) 0.0397(9) -0.0049(8) 0.0088(8) 0.0191(9)
O1 0.0300(11) 0.0302(11) 0.0395(11) 0.0009(9) 0.0110(9) 0.0144(9)
O2 0.0349(12) 0.0312(11) 0.0397(11) -0.0078(9) 0.0053(9) 0.0132(10)
O3 0.0339(11) 0.0292(11) 0.0335(10) 0.0002(8) 0.0063(9) 0.0138(9)
O4 0.0330(11) 0.0301(11) 0.0346(10) -0.0035(8) 0.0052(9) 0.0147(9)
O5 0.0364(12) 0.0312(11) 0.0410(11) 0.0071(9) 0.0126(9) 0.0186(10)
O6 0.0316(11) 0.0314(11) 0.0394(11) -0.0004(9) 0.0100(9) 0.0149(9)
O7 0.0357(12) 0.0314(11) 0.0507(12) 0.0062(9) 0.0079(10) 0.0191(10)
O8 0.0338(12) 0.0248(11) 0.0566(13) 0.0025(10) 0.0035(10) 0.0090(10)
O9 0.0504(16) 0.0567(16) 0.0569(15) 0.0089(13) -0.0033(12) 0.0207(13)
O10 0.0352(13) 0.0410(13) 0.0657(15) 0.0031(11) -0.0052(11) 0.0174(11)
N1 0.0285(13) 0.0290(13) 0.0382(13) 0.0004(10) 0.0067(10) 0.0160(11)
N2 0.0299(13) 0.0222(12) 0.0417(13) -0.0028(10) 0.0059(11) 0.0105(11)
N3 0.0241(12) 0.0255(13) 0.0356(12) 0.0013(10) 0.0058(10) 0.0108(10)
N4 0.0267(13) 0.0287(13) 0.0322(12) -0.0006(10) 0.0057(10) 0.0124(11)
N5 0.0264(13) 0.0242(13) 0.0448(14) 0.0014(10) 0.0100(11) 0.0109(11)
N6 0.0276(13) 0.0251(13) 0.0400(13) -0.0003(10) 0.0102(10) 0.0097(11)
C1 0.0262(15) 0.0258(15) 0.0466(17) 0.0023(13) 0.0057(13) 0.0156(13)
C2 0.0282(16) 0.0215(14) 0.0491(17) -0.0012(12) 0.0002(13) 0.0116(13)
C3 0.0197(14) 0.0248(15) 0.0390(15) -0.0022(12) 0.0040(11) 0.0093(12)
C4 0.0193(13) 0.0249(15) 0.0390(15) -0.0035(12) 0.0034(11) 0.0104(12)
C5 0.0276(15) 0.0226(15) 0.0485(17) -0.0014(13) 0.0074(13) 0.0100(13)
C6 0.0286(16) 0.0215(14) 0.0479(17) -0.0017(13) 0.0077(13) 0.0098(13)
C7 0.0271(15) 0.0224(14) 0.0359(15) -0.0013(12) 0.0049(12) 0.0089(12)
C8 0.0303(16) 0.0276(15) 0.0392(16) -0.0007(12) 0.0016(12) 0.0133(13)
C9 0.0388(18) 0.0280(16) 0.0551(19) 0.0011(14) 0.0100(15) 0.0186(15)
C10 0.0412(19) 0.0255(16) 0.0490(18) -0.0069(14) 0.0086(15) 0.0100(15)
C11 0.045(2) 0.0343(18) 0.0432(17) -0.0081(14) -0.0077(15) 0.0131(16)
C12 0.0345(17) 0.0290(16) 0.0419(16) -0.0036(13) -0.0028(13) 0.0128(14)
C13 0.0257(15) 0.0283(15) 0.0377(15) 0.0009(12) 0.0059(12) 0.0146(13)
C14 0.0270(15) 0.0337(17) 0.0416(16) -0.0011(13) 0.0040(12) 0.0157(13)
C15 0.0374(18) 0.0432(19) 0.0446(17) 0.0017(14) 0.0014(14) 0.0258(16)
C16 0.046(2) 0.0350(18) 0.0511(19) 0.0075(15) 0.0088(15) 0.0245(16)
C17 0.0347(17) 0.0284(16) 0.0467(17) -0.0005(13) 0.0088(14) 0.0145(14)
C18 0.0261(15) 0.0289(16) 0.0392(15) -0.0011(12) 0.0038(12) 0.0127(13)
C19 0.046(2) 0.0393(19) 0.0522(19) 0.0028(15) 0.0074(16) 0.0276(16)
C20 0.042(2) 0.055(2) 0.071(2) 0.0018(19) 0.0006(18) 0.0264(19)
C21 0.064(3) 0.101(4) 0.094(4) 0.008(3) -0.015(3) 0.051(3)
C22 0.097(4) 0.110(5) 0.092(4) 0.023(3) -0.006(3) 0.073(4)
C23 0.101(4) 0.089(4) 0.082(3) 0.035(3) 0.021(3) 0.070(3)
C24 0.064(3) 0.053(2) 0.063(2) 0.0166(19) 0.016(2) 0.040(2)
C25 0.0254(15) 0.0273(16) 0.0507(18) -0.0037(13) 0.0069(13) 0.0117(13)
C26 0.0279(16) 0.0304(16) 0.0502(18) -0.0036(14) 0.0064(14) 0.0113(14)
C27 0.0278(17) 0.050(2) 0.057(2) -0.0029(17) 0.0099(15) 0.0146(16)
C28 0.042(2) 0.053(2) 0.062(2) -0.0060(17) 0.0104(17) 0.0309(18)
C29 0.050(2) 0.044(2) 0.068(2) -0.0041(17) 0.0076(18) 0.0311(18)
C30 0.0378(18) 0.0325(17) 0.060(2) 0.0001(15) 0.0107(16) 0.0176(15)
C31 0.0375(18) 0.0364(18) 0.0486(18) 0.0094(14) 0.0151(15) 0.0153(15)
C32 0.041(2) 0.048(2) 0.056(2) 0.0155(17) 0.0115(16) 0.0199(17)
C33 0.0598(19) 0.0384(15) 0.097(2) 0.0067(15) 0.0068(17) 0.0176(14)
C34 0.0598(19) 0.0384(15) 0.097(2) 0.0067(15) 0.0068(17) 0.0176(14)
C35 0.086(3) 0.102(3) 0.053(2) 0.016(2) 0.004(2) 0.031(3)
C36 0.086(3) 0.102(3) 0.053(2) 0.016(2) 0.004(2) 0.031(3)
C37 0.0479(18) 0.097(3) 0.089(2) -0.006(2) -0.0171(16) 0.0352(19)
C38 0.0479(18) 0.097(3) 0.089(2) -0.006(2) -0.0171(16) 0.0352(19)
B1 0.0305(18) 0.0299(18) 0.0390(18) 0.0020(14) 0.0068(14) 0.0151(15)
B2 0.0348(19) 0.0286(18) 0.0380(18) -0.0063(14) 0.0041(15) 0.0137(15)
C36A 0.086(3) 0.102(3) 0.053(2) 0.016(2) 0.004(2) 0.031(3)
C1S 0.068(2) 0.0496(19) 0.068(2) 0.0072(16) 0.0116(17) 0.0300(18)
C2S 0.068(2) 0.0496(19) 0.068(2) 0.0072(16) 0.0116(17) 0.0300(18)
C3S 0.068(2) 0.0496(19) 0.068(2) 0.0072(16) 0.0116(17) 0.0300(18)
C4S 0.068(2) 0.0496(19) 0.068(2) 0.0072(16) 0.0116(17) 0.0300(18)
C5S 0.068(2) 0.0496(19) 0.068(2) 0.0072(16) 0.0116(17) 0.0300(18)
C6S 0.068(2) 0.0496(19) 0.068(2) 0.0072(16) 0.0116(17) 0.0300(18)
C7S 0.079(5) 0.078(5) 0.082(5) -0.039(4) -0.022(4) 0.053(5)
C8S 0.079(5) 0.078(5) 0.082(5) -0.039(4) -0.022(4) 0.053(5)
C9S 0.079(5) 0.078(5) 0.082(5) -0.039(4) -0.022(4) 0.053(5)
C10S 0.079(5) 0.078(5) 0.082(5) -0.039(4) -0.022(4) 0.053(5)
C11S 0.079(5) 0.078(5) 0.082(5) -0.039(4) -0.022(4) 0.053(5)
C12S 0.079(5) 0.078(5) 0.082(5) -0.039(4) -0.022(4) 0.053(5)

loop_
_atom_type_symbol
_atom_type_description
_atom_type_scat_dispersion_real
_atom_type_scat_dispersion_imag
_atom_type_scat_source
C C 0.0181 0.0091 'International Tables Vol C Tables 4.2.6.8 and 6.1.1.4'
H H 0.0000 0.0000 'International Tables Vol C Tables 4.2.6.8 and 6.1.1.4'
B B 0.0090 0.0039 'International Tables Vol C Tables 4.2.6.8 and 6.1.1.4'
N N 0.0311 0.0180 'International Tables Vol C Tables 4.2.6.8 and 6.1.1.4'
O O 0.0492 0.0322 'International Tables Vol C Tables 4.2.6.8 and 6.1.1.4'
F F 0.0727 0.0534 'International Tables Vol C Tables 4.2.6.8 and 6.1.1.4'
P P 0.2955 0.4335 'International Tables Vol C Tables 4.2.6.8 and 6.1.1.4'
S S 0.3331 0.5567 'International Tables Vol C Tables 4.2.6.8 and 6.1.1.4'
Fe Fe -1.1336 3.1974 'International Tables Vol C Tables 4.2.6.8 and 6.1.1.4'

loop_
_geom_angle_atom_site_label_1
_geom_angle_atom_site_label_2
_geom_angle_atom_site_label_3
_geom_angle
N1 Fe1 N2 78.52(11)
N1 Fe1 N4 115.17(11)
N1 Fe1 N5 86.19(10)
N1 Fe1 N6 151.99(11)
N2 Fe1 N4 86.91(11)
N2 Fe1 N5 114.62(11)
N2 Fe1 N6 86.82(11)
N3 Fe1 N1 87.14(10)
N3 Fe1 N2 152.64(11)
N3 Fe1 N4 78.20(10)
N3 Fe1 N5 87.18(11)
N3 Fe1 N6 114.93(11)
N4 Fe1 N5 153.05(11)
N6 Fe1 N4 87.39(11)
N6 Fe1 N5 78.35(11)
O7 P1 S1 117.43(9)
O7 P1 O8 102.02(12)
O7 P1 C1 102.28(13)
O8 P1 S1 118.02(10)
O8 P1 C1 96.87(13)
C1 P1 S1 116.95(10)
O9 P2 S2 116.20(12)
O9 P2 C2 103.42(14)
O10 P2 S2 119.68(11)
O10 P2 O9 101.37(15)
O10 P2 C2 96.36(14)
C2 P2 S2 116.63(11)
N1 O1 B1 112.2(2)
N2 O2 B2 111.4(2)
N3 O3 B1 112.2(2)
N4 O4 B2 110.8(2)
N5 O5 B1 112.2(2)
N6 O6 B2 112.2(2)
C31 O7 P1 125.1(2)
C33 O8 P1 121.0(3)
C35 O9 P2 123.8(3)
C37 O10 P2 126.2(3)
O1 N1 Fe1 122.64(18)
C1 N1 Fe1 118.6(2)
C1 N1 O1 116.1(2)
O2 N2 Fe1 122.83(18)
C2 N2 Fe1 118.9(2)
C2 N2 O2 116.5(3)
O3 N3 Fe1 122.44(17)
C3 N3 Fe1 119.3(2)
C3 N3 O3 116.5(2)
O4 N4 Fe1 122.14(17)
C4 N4 Fe1 119.4(2)
C4 N4 O4 117.5(2)
O5 N5 Fe1 122.68(18)
C5 N5 Fe1 119.3(2)
C5 N5 O5 116.6(3)
O6 N6 Fe1 121.40(19)
C6 N6 Fe1 119.3(2)
C6 N6 O6 117.6(2)
N1 C1 P1 121.0(2)
N1 C1 C2 111.0(3)
C2 C1 P1 126.8(2)
N2 C2 P2 122.6(2)
N2 C2 C1 110.4(3)
C1 C2 P2 126.5(2)
N3 C3 C4 111.6(2)
N3 C3 C7 122.8(3)
C4 C3 C7 125.4(3)
N4 C4 C3 110.9(3)
N4 C4 C13 125.8(3)
C3 C4 C13 123.3(2)
N5 C5 C6 111.2(3)
N5 C5 C19 123.9(3)
C6 C5 C19 124.8(3)
N6 C6 C5 111.3(3)
N6 C6 C25 125.3(3)
C5 C6 C25 123.3(3)
C8 C7 C3 119.3(3)
C8 C7 C12 120.0(3)
C12 C7 C3 120.6(3)
C7 C8 H8 120.1
C9 C8 C7 119.7(3)
C9 C8 H8 120.1
C8 C9 H9 119.9
C10 C9 C8 120.3(3)
C10 C9 H9 119.9
C9 C10 H10 120.0
C11 C10 C9 120.0(3)
C11 C10 H10 120.0
C10 C11 H11 119.6
C10 C11 C12 120.7(3)
C12 C11 H11 119.6
C7 C12 H12 120.4
C11 C12 C7 119.2(3)
C11 C12 H12 120.4
C14 C13 C4 120.9(3)
C14 C13 C18 119.4(3)
C18 C13 C4 119.7(3)
C13 C14 H14 119.9
C15 C14 C13 120.2(3)
C15 C14 H14 119.9
C14 C15 H15 120.1
C14 C15 C16 119.9(3)
C16 C15 H15 120.1
C15 C16 H16 119.9
C17 C16 C15 120.1(3)
C17 C16 H16 119.9
C16 C17 H17 119.8
C16 C17 C18 120.3(3)
C18 C17 H17 119.8
C13 C18 H18 120.0
C17 C18 C13 120.0(3)
C17 C18 H18 120.0
C20 C19 C5 120.1(3)
C24 C19 C5 120.0(3)
C24 C19 C20 120.0(4)
C19 C20 H20 120.2
C21 C20 C19 119.6(4)
C21 C20 H20 120.2
C20 C21 H21 119.4
C22 C21 C20 121.2(5)
C22 C21 H21 119.4
C21 C22 H22 120.2
C21 C22 C23 119.6(5)
C23 C22 H22 120.2
C22 C23 H23 119.7
C22 C23 C24 120.6(5)
C24 C23 H23 119.7
C19 C24 C23 118.9(4)
C19 C24 H24 120.5
C23 C24 H24 120.5
C26 C25 C6 121.4(3)
C26 C25 C30 120.0(3)
C30 C25 C6 118.6(3)
C25 C26 H26 120.3
C27 C26 C25 119.5(3)
C27 C26 H26 120.3
C26 C27 H27 119.8
C26 C27 C28 120.4(3)
C28 C27 H27 119.8
C27 C28 H28 119.8
C27 C28 C29 120.4(3)
C29 C28 H28 119.8
C28 C29 H29 120.2
C30 C29 C28 119.5(3)
C30 C29 H29 120.2
C25 C30 H30 119.9
C29 C30 C25 120.1(3)
C29 C30 H30 119.9
O7 C31 H31A 110.4
O7 C31 H31B 110.4
O7 C31 C32 106.5(3)
H31A C31 H31B 108.6
C32 C31 H31A 110.4
C32 C31 H31B 110.4
C31 C32 H32A 109.5
C31 C32 H32B 109.5
C31 C32 H32C 109.5
H32A C32 H32B 109.5
H32A C32 H32C 109.5
H32B C32 H32C 109.5
O8 C33 H33A 109.4
O8 C33 H33B 109.4
H33A C33 H33B 108.0
C34 C33 O8 111.0(4)
C34 C33 H33A 109.4
C34 C33 H33B 109.4
C33 C34 H34A 109.5
C33 C34 H34B 109.5
C33 C34 H34C 109.5
H34A C34 H34B 109.5
H34A C34 H34C 109.5
H34B C34 H34C 109.5
O9 C35 H35A 108.3
O9 C35 H35B 108.3
O9 C35 C36A 98.9(5)
H35A C35 H35B 107.4
C36 C35 O9 116.1(6)
C36 C35 H35A 108.3
C36 C35 H35B 108.3
C35 C36 H36A 109.5
C35 C36 H36B 109.5
C35 C36 H36C 109.5
H36A C36 H36B 109.5
H36A C36 H36C 109.5
H36B C36 H36C 109.5
O10 C37 H37A 109.2
O10 C37 H37B 109.2
O10 C37 C38 112.2(4)
H37A C37 H37B 107.9
C38 C37 H37A 109.2
C38 C37 H37B 109.2
C37 C38 H38A 109.5
C37 C38 H38B 109.5
C37 C38 H38C 109.5
H38A C38 H38B 109.5
H38A C38 H38C 109.5
H38B C38 H38C 109.5
F1 B1 O1 108.9(3)
F1 B1 O3 108.2(3)
F1 B1 O5 108.9(3)
O3 B1 O1 110.4(3)
O5 B1 O1 109.8(3)
O5 B1 O3 110.6(2)
F2 B2 O2 107.7(3)
F2 B2 O4 107.4(3)
F2 B2 O6 108.2(3)
O4 B2 O2 109.9(3)
O6 B2 O2 111.5(3)
O6 B2 O4 112.0(3)
C35 C36A H36D 109.5
C35 C36A H36E 109.5
C35 C36A H36F 109.5
H36D C36A H36E 109.5
H36D C36A H36F 109.5
H36E C36A H36F 109.5
H1SA C1S H1SB 109.5
H1SA C1S H1SC 109.5
H1SB C1S H1SC 109.5
C2S C1S H1SA 109.5
C2S C1S H1SB 109.5
C2S C1S H1SC 109.5
C1S C2S H2SA 108.8
C1S C2S H2SB 108.8
C1S C2S C3S 114.0(8)
H2SA C2S H2SB 107.6
C3S C2S H2SA 108.8
C3S C2S H2SB 108.8
C2S C3S H3SA 109.0
C2S C3S H3SB 109.0
H3SA C3S H3SB 107.8
C4S C3S C2S 113.1(7)
C4S C3S H3SA 109.0
C4S C3S H3SB 109.0
C3S C4S H4SA 108.7
C3S C4S H4SB 108.7
C3S C4S C5S 114.3(7)
H4SA C4S H4SB 107.6
C5S C4S H4SA 108.7
C5S C4S H4SB 108.7
C4S C5S H5SA 108.8
C4S C5S H5SB 108.8
C4S C5S C6S 113.7(7)
H5SA C5S H5SB 107.7
C6S C5S H5SA 108.8
C6S C5S H5SB 108.8
C5S C6S H6SA 109.5
C5S C6S H6SB 109.5
C5S C6S H6SC 109.5
H6SA C6S H6SB 109.5
H6SA C6S H6SC 109.5
H6SB C6S H6SC 109.5
H7SA C7S H7SB 109.5
H7SA C7S H7SC 109.5
H7SB C7S H7SC 109.5
C8S C7S H7SA 109.5
C8S C7S H7SB 109.5
C8S C7S H7SC 109.5
C7S C8S H8SA 107.7
C7S C8S H8SB 107.7
C7S C8S C9S 118.6(16)
H8SA C8S H8SB 107.1
C9S C8S H8SA 107.7
C9S C8S H8SB 107.7
C8S C9S H9SA 106.5
C8S C9S H9SB 106.5
H9SA C9S H9SB 106.5
C10S C9S C8S 123.5(16)
C10S C9S H9SA 106.5
C10S C9S H9SB 106.5
C9S C10S H10A 107.2
C9S C10S H10B 107.2
H10A C10S H10B 106.8
C11S C10S C9S 120.5(17)
C11S C10S H10A 107.2
C11S C10S H10B 107.2
C10S C11S H11A 107.3
C10S C11S H11B 107.3
C10S C11S C12S 119.9(17)
H11A C11S H11B 106.9
C12S C11S H11A 107.3
C12S C11S H11B 107.3
C11S C12S H12A 109.5
C11S C12S H12B 109.5
C11S C12S H12C 109.5
H12A C12S H12B 109.5
H12A C12S H12C 109.5
H12B C12S H12C 109.5

loop_
_geom_bond_atom_site_label_1
_geom_bond_atom_site_label_2
_geom_bond_distance
Fe1 N1 1.902(2)
Fe1 N2 1.905(3)
Fe1 N3 1.899(2)
Fe1 N4 1.914(2)
Fe1 N5 1.919(3)
Fe1 N6 1.913(2)
S1 P1 1.9176(11)
S2 P2 1.9150(14)
P1 O7 1.568(2)
P1 O8 1.576(2)
P1 C1 1.827(3)
P2 O9 1.581(3)
P2 O10 1.572(3)
P2 C2 1.820(3)
F1 B1 1.343(4)
F2 B2 1.366(4)
O1 N1 1.367(3)
O1 B1 1.499(4)
O2 N2 1.358(3)
O2 B2 1.493(4)
O3 N3 1.374(3)
O3 B1 1.494(4)
O4 N4 1.376(3)
O4 B2 1.491(4)
O5 N5 1.364(3)
O5 B1 1.483(4)
O6 N6 1.371(3)
O6 B2 1.473(4)
O7 C31 1.472(4)
O8 C33 1.460(5)
O9 C35 1.468(6)
O10 C37 1.449(5)
N1 C1 1.312(4)
N2 C2 1.318(4)
N3 C3 1.310(4)
N4 C4 1.307(4)
N5 C5 1.309(4)
N6 C6 1.311(4)
C1 C2 1.450(4)
C3 C4 1.450(4)
C3 C7 1.479(4)
C4 C13 1.484(4)
C5 C6 1.464(4)
C5 C19 1.479(5)
C6 C25 1.477(4)
C7 C8 1.389(4)
C7 C12 1.403(4)
C8 H8 0.9500
C8 C9 1.388(4)
C9 H9 0.9500
C9 C10 1.383(5)
C10 H10 0.9500
C10 C11 1.380(5)
C11 H11 0.9500
C11 C12 1.385(5)
C12 H12 0.9500
C13 C14 1.388(4)
C13 C18 1.403(4)
C14 H14 0.9500
C14 C15 1.386(5)
C15 H15 0.9500
C15 C16 1.394(5)
C16 H16 0.9500
C16 C17 1.377(5)
C17 H17 0.9500
C17 C18 1.382(4)
C18 H18 0.9500
C19 C20 1.400(5)
C19 C24 1.393(5)
C20 H20 0.9500
C20 C21 1.377(6)
C21 H21 0.9500
C21 C22 1.372(8)
C22 H22 0.9500
C22 C23 1.385(8)
C23 H23 0.9500
C23 C24 1.401(6)
C24 H24 0.9500
C25 C26 1.394(4)
C25 C30 1.401(5)
C26 H26 0.9500
C26 C27 1.384(5)
C27 H27 0.9500
C27 C28 1.388(5)
C28 H28 0.9500
C28 C29 1.392(5)
C29 H29 0.9500
C29 C30 1.383(5)
C30 H30 0.9500
C31 H31A 0.9900
C31 H31B 0.9900
C31 C32 1.492(5)
C32 H32A 0.9800
C32 H32B 0.9800
C32 H32C 0.9800
C33 H33A 0.9900
C33 H33B 0.9900
C33 C34 1.449(6)
C34 H34A 0.9800
C34 H34B 0.9800
C34 H34C 0.9800
C35 H35A 0.9900
C35 H35B 0.9900
C35 C36 1.438(11)
C35 C36A 1.526(7)
C36 H36A 0.9800
C36 H36B 0.9800
C36 H36C 0.9800
C37 H37A 0.9900
C37 H37B 0.9900
C37 C38 1.470(7)
C38 H38A 0.9800
C38 H38B 0.9800
C38 H38C 0.9800
C36A H36D 0.9800
C36A H36E 0.9800
C36A H36F 0.9800
C1S H1SA 0.9800
C1S H1SB 0.9800
C1S H1SC 0.9800
C1S C2S 1.517(12)
C2S H2SA 0.9900
C2S H2SB 0.9900
C2S C3S 1.526(12)
C3S H3SA 0.9900
C3S H3SB 0.9900
C3S C4S 1.506(12)
C4S H4SA 0.9900
C4S H4SB 0.9900
C4S C5S 1.525(12)
C5S H5SA 0.9900
C5S H5SB 0.9900
C5S C6S 1.568(12)
C6S H6SA 0.9800
C6S H6SB 0.9800
C6S H6SC 0.9800
C7S H7SA 0.9800
C7S H7SB 0.9800
C7S H7SC 0.9800
C7S C8S 1.511(8)
C8S H8SA 0.9900
C8S H8SB 0.9900
C8S C9S 1.54(3)
C9S H9SA 0.9900
C9S H9SB 0.9900
C9S C10S 1.49(3)
C10S H10A 0.9900
C10S H10B 0.9900
C10S C11S 1.45(3)
C11S H11A 0.9900
C11S H11B 0.9900
C11S C12S 1.483(8)
C12S H12A 0.9800
C12S H12B 0.9800
C12S H12C 0.9800

loop_
_geom_torsion_atom_site_label_1
_geom_torsion_atom_site_label_2
_geom_torsion_atom_site_label_3
_geom_torsion_atom_site_label_4
_geom_torsion
Fe1 N1 C1 P1 152.71(16)
Fe1 N1 C1 C2 -15.4(3)
Fe1 N2 C2 P2 158.89(16)
Fe1 N2 C2 C1 -12.8(3)
Fe1 N3 C3 C4 -8.1(3)
Fe1 N3 C3 C7 166.7(2)
Fe1 N4 C4 C3 -5.0(3)
Fe1 N4 C4 C13 174.9(2)
Fe1 N5 C5 C6 -5.9(3)
Fe1 N5 C5 C19 171.4(2)
Fe1 N6 C6 C5 -7.7(3)
Fe1 N6 C6 C25 168.6(2)
S1 P1 O7 C31 -10.4(3)
S1 P1 O8 C33 -67.1(3)
S1 P1 C1 N1 79.0(3)
S1 P1 C1 C2 -114.8(2)
S2 P2 O9 C35 -18.2(4)
S2 P2 O10 C37 -23.9(4)
S2 P2 C2 N2 83.2(3)
S2 P2 C2 C1 -106.5(3)
P1 O7 C31 C32 -171.8(2)
P1 O8 C33 C34 -113.2(4)
P1 C1 C2 P2 38.8(4)
P1 C1 C2 N2 -149.9(2)
P2 O9 C35 C36 99.6(7)
P2 O9 C35 C36A -179.0(5)
P2 O10 C37 C38 -89.4(5)
O1 N1 C1 P1 -9.5(3)
O1 N1 C1 C2 -177.7(2)
O2 N2 C2 P2 -6.3(4)
O2 N2 C2 C1 -177.9(2)
O3 N3 C3 C4 -173.3(2)
O3 N3 C3 C7 1.6(4)
O4 N4 C4 C3 -173.8(2)
O4 N4 C4 C13 6.2(4)
O5 N5 C5 C6 -172.4(2)
O5 N5 C5 C19 4.9(4)
O6 N6 C6 C5 -173.1(2)
O6 N6 C6 C25 3.2(4)
O7 P1 O8 C33 63.2(3)
O7 P1 C1 N1 -50.7(3)
O7 P1 C1 C2 115.4(3)
O8 P1 O7 C31 -141.1(2)
O8 P1 C1 N1 -154.7(2)
O8 P1 C1 C2 11.5(3)
O9 P2 O10 C37 105.4(3)
O9 P2 C2 N2 -45.6(3)
O9 P2 C2 C1 124.7(3)
O10 P2 O9 C35 -149.6(3)
O10 P2 C2 N2 -148.9(3)
O10 P2 C2 C1 21.3(3)
N1 Fe1 N3 O3 52.2(2)
N1 Fe1 N3 C3 -112.1(2)
N1 O1 B1 F1 -172.7(2)
N1 O1 B1 O3 68.6(3)
N1 O1 B1 O5 -53.6(3)
N1 C1 C2 P2 -153.9(2)
N1 C1 C2 N2 17.4(4)
N2 Fe1 N3 O3 110.2(3)
N2 Fe1 N3 C3 -54.1(3)
N2 O2 B2 F2 -172.0(2)
N2 O2 B2 O4 -55.4(3)
N2 O2 B2 O6 69.4(3)
N3 O3 B1 F1 -171.2(2)
N3 O3 B1 O1 -52.1(3)
N3 O3 B1 O5 69.6(3)
N3 C3 C4 N4 8.1(3)
N3 C3 C4 C13 -171.9(3)
N3 C3 C7 C8 -120.2(3)
N3 C3 C7 C12 56.5(4)
N4 Fe1 N3 O3 168.6(2)
N4 Fe1 N3 C3 4.4(2)
N4 O4 B2 F2 -171.1(2)
N4 O4 B2 O2 72.0(3)
N4 O4 B2 O6 -52.4(3)
N4 C4 C13 C14 41.6(4)
N4 C4 C13 C18 -140.6(3)
N5 Fe1 N3 O3 -34.1(2)
N5 Fe1 N3 C3 161.6(2)
N5 O5 B1 F1 -171.8(2)
N5 O5 B1 O1 69.1(3)
N5 O5 B1 O3 -53.0(3)
N5 C5 C6 N6 8.4(4)
N5 C5 C6 C25 -168.0(3)
N5 C5 C19 C20 -132.4(4)
N5 C5 C19 C24 47.6(5)
N6 Fe1 N3 O3 -109.9(2)
N6 Fe1 N3 C3 85.8(2)
N6 O6 B2 F2 -170.9(2)
N6 O6 B2 O2 -52.6(3)
N6 O6 B2 O4 70.9(3)
N6 C6 C25 C26 47.9(5)
N6 C6 C25 C30 -132.2(3)
C1 P1 O7 C31 119.0(2)
C1 P1 O8 C33 167.4(3)
C2 P2 O9 C35 110.9(3)
C2 P2 O10 C37 -149.5(3)
C3 C4 C13 C14 -138.4(3)
C3 C4 C13 C18 39.4(4)
C3 C7 C8 C9 175.1(3)
C3 C7 C12 C11 -176.2(3)
C4 C3 C7 C8 53.9(4)
C4 C3 C7 C12 -129.4(3)
C4 C13 C14 C15 175.3(3)
C4 C13 C18 C17 -176.2(3)
C5 C6 C25 C26 -136.3(3)
C5 C6 C25 C30 43.7(5)
C5 C19 C20 C21 178.0(4)
C5 C19 C24 C23 -178.5(4)
C6 C5 C19 C20 44.5(5)
C6 C5 C19 C24 -135.4(3)
C6 C25 C26 C27 179.8(3)
C6 C25 C30 C29 179.0(3)
C7 C3 C4 N4 -166.6(3)
C7 C3 C4 C13 13.4(4)
C7 C8 C9 C10 1.2(5)
C8 C7 C12 C11 0.5(5)
C8 C9 C10 C11 0.3(5)
C9 C10 C11 C12 -1.4(5)
C10 C11 C12 C7 1.0(5)
C12 C7 C8 C9 -1.6(4)
C13 C14 C15 C16 1.1(5)
C14 C13 C18 C17 1.6(4)
C14 C15 C16 C17 1.3(5)
C15 C16 C17 C18 -2.2(5)
C16 C17 C18 C13 0.8(5)
C18 C13 C14 C15 -2.5(4)
C19 C5 C6 N6 -168.9(3)
C19 C5 C6 C25 14.7(5)
C19 C20 C21 C22 1.7(8)
C20 C19 C24 C23 1.6(6)
C20 C21 C22 C23 -0.8(9)
C21 C22 C23 C24 0.3(9)
C22 C23 C24 C19 -0.7(7)
C24 C19 C20 C21 -2.1(6)
C25 C26 C27 C28 0.2(5)
C26 C25 C30 C29 -1.0(5)
C26 C27 C28 C29 1.0(6)
C27 C28 C29 C30 -2.2(6)
C28 C29 C30 C25 2.2(6)
C30 C25 C26 C27 -0.2(5)
B1 O1 N1 Fe1 -14.3(3)
B1 O1 N1 C1 147.2(3)
B1 O3 N3 Fe1 -14.9(3)
B1 O3 N3 C3 149.7(3)
B1 O5 N5 Fe1 -13.8(3)
B1 O5 N5 C5 152.2(3)
B2 O2 N2 Fe1 -13.7(3)
B2 O2 N2 C2 150.8(3)
B2 O4 N4 Fe1 -16.3(3)
B2 O4 N4 C4 152.1(3)
B2 O6 N6 Fe1 -15.5(3)
B2 O6 N6 C6 149.5(3)
C1S C2S C3S C4S 174.6(8)
C2S C3S C4S C5S -179.2(7)
C3S C4S C5S C6S -177.0(7)
C7S C8S C9S C10S 171.8(18)
C8S C9S C10S C11S -174.6(18)
C9S C10S C11S C12S -173.2(17)

loop_
_platon_squeeze_void_nr
_platon_squeeze_void_average_x
_platon_squeeze_void_average_y
_platon_squeeze_void_average_z
_platon_squeeze_void_volume
_platon_squeeze_void_count_electrons
_platon_squeeze_void_content
1 0.000 0.000 0.500 2114 557 ' '
2 0.333 0.667 0.167 2109 557 ' '
3 0.667 0.333 0.833 2110 557 ' '
